data_4088668
loop_
_publ_author_name
'Carpenter, Alex E.'
'Rheingold, Arnold L.'
'Figueroa, Joshua S.'

_publ_section_title
;
 A Well-Defined Isocyano Analogue of HCo(CO)4. 1: Synthesis,
 Decomposition, and Catalytic 1,1-Hydrogenation of Isocyanides
;
_journal_issue 14
_journal_name_full Organometallics
_journal_page_first 2309
_journal_paper_doi 10.1021/acs.organomet.6b00297
_journal_volume 35
_journal_year 2016
_chemical_formula_moiety 'C100 H104 Co N4, 2(C6 H12)'
_chemical_formula_sum 'C112 H128 Co N4'
_chemical_formula_weight 1589.11
_chemical_melting_point ?
_chemical_name_common Co(H)(CNArMes2)4
_chemical_name_systematic hydridotetrakis(2,6-dimesitylphenylioscyanide)cobalt
_space_group_crystal_system tetragonal
_space_group_IT_number 122
_space_group_name_Hall 'I -4 2bw'
_space_group_name_H-M_alt 'I -4 2 d'
_atom_sites_solution_hydrogens mixed
_audit_creation_date 2015-02-21
_audit_creation_method
; 
Olex2 1.2 
(compiled 2015.01.26 svn.r3150 for OlexSys, GUI svn.r4998) 
;
_cell_angle_alpha 90
_cell_angle_beta 90
_cell_angle_gamma 90
_cell_formula_units_Z 4
_cell_length_a 27.4917(8)
_cell_length_b 27.4917(8)
_cell_length_c 11.7280(5)
_cell_measurement_reflns_used 3862
_cell_measurement_temperature 100
_cell_measurement_theta_max 56.79
_cell_measurement_theta_min 3.22
_cell_volume 8863.9(5)
_computing_cell_refinement 'SAINT v7.68A (Bruker, 2009)'
_computing_data_collection 'Bruker APEX2'
_computing_data_reduction 'SAINT v7.68A (Bruker, 2009)'
_computing_molecular_graphics 'Olex2 (Dolomanov et al., 2009)'
_computing_publication_material 'Olex2 (Dolomanov et al., 2009)'
_computing_structure_refinement 'XL (Sheldrick, 2008)'
_computing_structure_solution XS
_diffrn_ambient_temperature 100
_diffrn_measured_fraction_theta_full 0.996
_diffrn_measured_fraction_theta_max 0.996
_diffrn_measurement_device_type 'Bruker APEX-II CCD'
_diffrn_measurement_method '\f and \w scans'
_diffrn_radiation_monochromator graphite
_diffrn_radiation_type CuK\a
_diffrn_radiation_wavelength 1.54178
_diffrn_reflns_av_R_equivalents 0.0479
_diffrn_reflns_av_unetI/netI 0.0469
_diffrn_reflns_Laue_measured_fraction_full 0.996
_diffrn_reflns_Laue_measured_fraction_max 0.996
_diffrn_reflns_limit_h_max 30
_diffrn_reflns_limit_h_min -12
_diffrn_reflns_limit_k_max 30
_diffrn_reflns_limit_k_min -29
_diffrn_reflns_limit_l_max 12
_diffrn_reflns_limit_l_min -11
_diffrn_reflns_number 18327
_diffrn_reflns_point_group_measured_fraction_full 0.989
_diffrn_reflns_point_group_measured_fraction_max 0.989
_diffrn_reflns_theta_full 58.656
_diffrn_reflns_theta_max 58.656
_diffrn_reflns_theta_min 3.215
_diffrn_standards_number 0
_exptl_absorpt_coefficient_mu 1.906
_exptl_absorpt_correction_T_max 0.7515
_exptl_absorpt_correction_T_min 0.6459
_exptl_absorpt_correction_type multi-scan
_exptl_absorpt_process_details
; 
SADABS-2008/1 (Bruker,2008) was used for absorption correction. 
wR2(int) was 0.1013 before and 0.0641 after correction. 
The Ratio of minimum to maximum transmission is 0.8595. 
The \l/2 correction factor is 0.0015. 
;
_exptl_crystal_colour 'Lusterous Yellow Orange'
_exptl_crystal_colour_lustre Lusterous
_exptl_crystal_colour_modifier Yellow
_exptl_crystal_colour_primary orange
_exptl_crystal_density_diffrn 1.191
_exptl_crystal_density_meas ?
_exptl_crystal_density_method 'not measured'
_exptl_crystal_description block
_exptl_crystal_F_000 3420
_exptl_crystal_size_max 0.5
_exptl_crystal_size_mid 0.2
_exptl_crystal_size_min 0.1
_refine_diff_density_max 0.166
_refine_diff_density_min -0.173
_refine_diff_density_rms 0.038
_refine_ls_abs_structure_details
; 
 Flack x determined using 1069 quotients [(I+)-(I-)]/[(I+)+(I-)] 
 (Parsons, Flack and Wagner, Acta Cryst. B69 (2013) 249-259). 
;
_refine_ls_abs_structure_Flack -0.006(4)
_refine_ls_extinction_method none
_refine_ls_goodness_of_fit_ref 1.042
_refine_ls_hydrogen_treatment mixed
_refine_ls_matrix_type full
_refine_ls_number_parameters 284
_refine_ls_number_reflns 3122
_refine_ls_number_restraints 16
_refine_ls_restrained_S_all 1.044
_refine_ls_R_factor_all 0.0439
_refine_ls_R_factor_gt 0.0369
_refine_ls_shift/su_max 0.000
_refine_ls_shift/su_mean 0.000
_refine_ls_structure_factor_coef Fsqd
_refine_ls_weighting_details 'w=1/[\s^2^(Fo^2^)+(0.0584P)^2^] where P=(Fo^2^+2Fc^2^)/3'
_refine_ls_weighting_scheme calc
_refine_ls_wR_factor_gt 0.0923
_refine_ls_wR_factor_ref 0.0956
_reflns_Friedel_coverage 0.795
_reflns_Friedel_fraction_full 0.981
_reflns_Friedel_fraction_max 0.981
_reflns_number_gt 2782
_reflns_number_total 3122
_reflns_threshold_expression 'I > 2\s(I)'
_cod_data_source_file om6b00297_si_002.cif
_cod_data_source_block jfig497
_cod_depositor_comments
;
The following automatic conversions were performed:

data item '_chemical_melting_point' value 'not measured' was changed
to '?' -- the value is undefined or not given.

data item '_exptl_crystal_colour_primary' value 'Orange' was changed
to 'orange' in accordance with the
/home/saulius/struct/COD-crude-data/automatic-downloads/DataCite-retrospective/ACS/depositions/lib/dictionaries/cif_core.dic
dictionary named 'cif_core.dic' version 2.4.2 last updated on
2011-04-26.

data item '_exptl_crystal_density_meas' value 'not measured' was
changed to '?' -- the value is perceived as not measured.

Automatic conversion script
Id: cif_fix_values 6909 2019-04-08 15:41:33Z antanas 
;
_cod_original_cell_volume 8863.9(6)
_cod_database_code 4088668
_shelx_space_group_comment
; 
The symmetry employed for this shelxl refinement is uniquely defined 
by the following loop, which should always be used as a source of 
symmetry information in preference to the above space-group names. 
They are only intended as comments. 
;
_shelx_estimated_absorpt_t_max 0.832
_shelx_estimated_absorpt_t_min 0.449
_olex2_refinement_description
; 
1. Fixed Uiso 
 At 1.2 times of: 
  All C(H) groups, All C(H,H) groups, All C(H,H,H,H) groups 
 At 1.5 times of: 
  All C(H,H,H) groups 
2. Restrained distances 
 Co1-H 
 1.5 with sigma of 0.02 
3. Rigid body (RIGU) restrains 
 C2T, C2S, C3S, C1S 
 with sigma for 1-2 distances of 0.004 and sigma for 1-3 distances of 0.004 
4. Others 
 Sof(H1SC)=Sof(H1SD)=Sof(H3SD)=Sof(H3SC)=Sof(C2T)=Sof(H2TA)=Sof(H2TB)=1-FVAR(1) 
 Sof(H1SA)=Sof(H1SB)=Sof(C2S)=Sof(H2SA)=Sof(H2SB)=Sof(H3SB)=Sof(H3SA)=FVAR(1) 
5.a Secondary CH2 refined with riding coordinates: 
 C1S(H1SA,H1SB), C1S(H1SC,H1SD), C2S(H2SA,H2SB), C3S(H3SB,H3SA), C3S(H3SD, 
 H3SC), C2T(H2TA,H2TB) 
5.b Aromatic/amide H refined with riding coordinates: 
 C4(H4), C5(H5), C6(H6), C11(H11), C14(H14), C20(H20), C23(H23) 
5.c Idealised Me refined as rotating group: 
 C10(H10A,H10B,H10C), C13(H13A,H13B,H13C), C16(H16A,H16B,H16C), C19(H19A,H19B, 
 H19C), C22(H22A,H22B,H22C), C25(H25A,H25B,H25C) 
;
_shelx_shelxl_version_number 2014/7
_olex2_submission_special_instructions 'No special instructions were received'

loop_
_space_group_symop_operation_xyz
'x, y, z'
'y, -x, -z'
'-y, x, -z'
'x+1/2, -y, -z+3/4'
'-x+1/2, y, -z+3/4'
'-x, -y, z'
'-y+1/2, -x, z+3/4'
'y+1/2, x, z+3/4'
'x+1/2, y+1/2, z+1/2'
'y+1/2, -x+1/2, -z+1/2'
'-y+1/2, x+1/2, -z+1/2'
'x+1, -y+1/2, -z+5/4'
'-x+1, y+1/2, -z+5/4'
'-x+1/2, -y+1/2, z+1/2'
'-y+1, -x+1/2, z+5/4'
'y+1, x+1/2, z+5/4'

loop_
_atom_site_label
_atom_site_type_symbol
_atom_site_fract_x
_atom_site_fract_y
_atom_site_fract_z
_atom_site_U_iso_or_equiv
_atom_site_adp_type
_atom_site_occupancy
_atom_site_site_symmetry_order
_atom_site_calc_flag
_atom_site_refinement_flags_posn
_atom_site_refinement_flags_adp
_atom_site_refinement_flags_occupancy
_atom_site_disorder_assembly
_atom_site_disorder_group
Co1 Co 1.0000 0.5000 0.2500 0.0366(3) Uani 1 4 d DS T P . .
N1 N 1.06502(10) 0.55225(10) 0.0873(2) 0.0313(7) Uani 1 1 d . . . . .
C1 C 1.04015(13) 0.53205(13) 0.1552(3) 0.0315(9) Uani 1 1 d . . . . .
C2 C 1.10296(12) 0.56529(12) 0.0150(3) 0.0308(8) Uani 1 1 d . . . . .
C3 C 1.09812(13) 0.60677(13) -0.0539(3) 0.0325(9) Uani 1 1 d . . . . .
C4 C 1.13800(13) 0.61909(14) -0.1224(3) 0.0387(9) Uani 1 1 d . . . . .
H4 H 1.1359 0.6468 -0.1706 0.046 Uiso 1 1 calc R . . . .
C5 C 1.18022(13) 0.59213(14) -0.1217(3) 0.0403(9) Uani 1 1 d . . . . .
H5 H 1.2071 0.6019 -0.1672 0.048 Uiso 1 1 calc R . . . .
C6 C 1.18350(14) 0.55089(15) -0.0550(3) 0.0391(9) Uani 1 1 d . . . . .
H6 H 1.2128 0.5326 -0.0551 0.047 Uiso 1 1 calc R . . . .
C7 C 1.14462(12) 0.53551(12) 0.0128(3) 0.0313(8) Uani 1 1 d . . . . .
C8 C 1.05288(13) 0.63710(13) -0.0586(3) 0.0311(8) Uani 1 1 d . . . . .
C9 C 1.00770(13) 0.61657(12) -0.0866(3) 0.0309(8) Uani 1 1 d . . . . .
C10 C 1.00083(14) 0.56348(13) -0.1150(3) 0.0355(8) Uani 1 1 d . . . . .
H10A H 0.9787 0.5604 -0.1801 0.053 Uiso 1 1 calc GR . . . .
H10B H 0.9870 0.5466 -0.0490 0.053 Uiso 1 1 calc GR . . . .
H10C H 1.0323 0.5490 -0.1345 0.053 Uiso 1 1 calc GR . . . .
C11 C 0.96676(14) 0.64624(14) -0.0906(3) 0.0354(9) Uani 1 1 d . . . . .
H11 H 0.9363 0.6320 -0.1094 0.043 Uiso 1 1 calc R . . . .
C12 C 0.96850(15) 0.69553(14) -0.0685(3) 0.0383(9) Uani 1 1 d . . . . .
C13 C 0.92287(15) 0.72601(14) -0.0678(4) 0.0467(11) Uani 1 1 d . . . . .
H13A H 0.9140 0.7338 0.0110 0.070 Uiso 1 1 calc GR . . . .
H13B H 0.8963 0.7078 -0.1039 0.070 Uiso 1 1 calc GR . . . .
H13C H 0.9286 0.7562 -0.1101 0.070 Uiso 1 1 calc GR . . . .
C14 C 1.01366(15) 0.71555(13) -0.0445(3) 0.0389(9) Uani 1 1 d . . . . .
H14 H 1.0159 0.7496 -0.0313 0.047 Uiso 1 1 calc R . . . .
C15 C 1.05570(14) 0.68781(13) -0.0390(3) 0.0361(9) Uani 1 1 d . . . . .
C16 C 1.10298(15) 0.71345(14) -0.0120(4) 0.0445(10) Uani 1 1 d . . . . .
H16A H 1.0961 0.7439 0.0282 0.067 Uiso 1 1 calc GR . . . .
H16B H 1.1204 0.7205 -0.0830 0.067 Uiso 1 1 calc GR . . . .
H16C H 1.1231 0.6925 0.0364 0.067 Uiso 1 1 calc GR . . . .
C17 C 1.14651(12) 0.48703(12) 0.0698(3) 0.0313(8) Uani 1 1 d . . . . .
C18 C 1.14856(12) 0.48176(12) 0.1893(3) 0.0298(8) Uani 1 1 d . . . . .
C19 C 1.14891(13) 0.52520(13) 0.2682(3) 0.0352(8) Uani 1 1 d . . . . .
H19A H 1.1745 0.5211 0.3256 0.053 Uiso 1 1 calc GR . . . .
H19B H 1.1173 0.5279 0.3062 0.053 Uiso 1 1 calc GR . . . .
H19C H 1.1552 0.5548 0.2240 0.053 Uiso 1 1 calc GR . . . .
C20 C 1.15107(11) 0.43558(12) 0.2353(3) 0.0306(8) Uani 1 1 d . . . . .
H20 H 1.1523 0.4321 0.3159 0.037 Uiso 1 1 calc R . . . .
C21 C 1.15192(12) 0.39382(13) 0.1678(3) 0.0332(9) Uani 1 1 d . . . . .
C22 C 1.15623(14) 0.34403(13) 0.2198(4) 0.0419(10) Uani 1 1 d . . . . .
H22A H 1.1905 0.3343 0.2217 0.063 Uiso 1 1 calc GR . . . .
H22B H 1.1377 0.3207 0.1741 0.063 Uiso 1 1 calc GR . . . .
H22C H 1.1433 0.3447 0.2977 0.063 Uiso 1 1 calc GR . . . .
C23 C 1.14925(13) 0.39996(14) 0.0508(3) 0.0374(9) Uani 1 1 d . . . . .
H23 H 1.1492 0.3720 0.0033 0.045 Uiso 1 1 calc R . . . .
C24 C 1.14668(12) 0.44553(13) 0.0006(3) 0.0338(8) Uani 1 1 d . . . . .
C25 C 1.14324(15) 0.44921(15) -0.1282(3) 0.0454(10) Uani 1 1 d . . . . .
H25A H 1.1329 0.4178 -0.1596 0.068 Uiso 1 1 calc GR . . . .
H25B H 1.1751 0.4579 -0.1595 0.068 Uiso 1 1 calc GR . . . .
H25C H 1.1195 0.4743 -0.1488 0.068 Uiso 1 1 calc GR . . . .
C1S C 1.33533(16) 0.7341(2) 0.0727(4) 0.0617(13) Uani 1 1 d . U . . .
H1SA H 1.3634 0.7431 0.0241 0.074 Uiso 0.76(2) 1 calc R . . A 1
H1SB H 1.3397 0.6998 0.0964 0.074 Uiso 0.76(2) 1 calc R . . A 1
H1SC H 1.3444 0.7545 0.0065 0.074 Uiso 0.24(2) 1 calc R . . A 2
H1SD H 1.3610 0.7092 0.0821 0.074 Uiso 0.24(2) 1 calc R . . A 2
C2S C 1.2900(2) 0.7382(4) 0.0045(7) 0.058(3) Uani 0.76(2) 1 d . U . A 1
H2SA H 1.2894 0.7704 -0.0335 0.069 Uiso 0.76(2) 1 calc R . . A 1
H2SB H 1.2903 0.7130 -0.0557 0.069 Uiso 0.76(2) 1 calc R . . A 1
C3S C 1.24512(18) 0.7327(2) 0.0734(4) 0.0713(14) Uani 1 1 d . U . . .
H3SB H 1.2425 0.6987 0.1005 0.086 Uiso 0.76(2) 1 calc R . . A 1
H3SA H 1.2164 0.7397 0.0251 0.086 Uiso 0.76(2) 1 calc R . . A 1
H3SD H 1.2201 0.7074 0.0871 0.086 Uiso 0.24(2) 1 calc R . . A 2
H3SC H 1.2346 0.7516 0.0058 0.086 Uiso 0.24(2) 1 calc R . . A 2
C2T C 1.2891(8) 0.7089(12) 0.045(3) 0.067(7) Uani 0.24(2) 1 d . U . A 2
H2TA H 1.2888 0.7022 -0.0375 0.080 Uiso 0.24(2) 1 calc R . . A 2
H2TB H 1.2894 0.6771 0.0850 0.080 Uiso 0.24(2) 1 calc R . . A 2
H H 1.029(3) 0.466(3) 0.172(6) 0.21(4) Uiso 1 1 d D . . . .

loop_
_atom_site_aniso_label
_atom_site_aniso_U_11
_atom_site_aniso_U_22
_atom_site_aniso_U_33
_atom_site_aniso_U_23
_atom_site_aniso_U_13
_atom_site_aniso_U_12
Co1 0.0423(5) 0.0423(5) 0.0251(7) 0.000 0.000 0.000
N1 0.0321(17) 0.0343(16) 0.0275(17) -0.0007(14) -0.0029(14) 0.0000(13)
C1 0.033(2) 0.030(2) 0.031(2) -0.0045(16) -0.0079(17) 0.0062(15)
C2 0.033(2) 0.034(2) 0.025(2) -0.0018(16) -0.0024(16) -0.0032(16)
C3 0.033(2) 0.037(2) 0.027(2) -0.0031(16) -0.0054(16) -0.0048(15)
C4 0.041(2) 0.047(2) 0.028(2) 0.0072(17) -0.0034(17) -0.0067(18)
C5 0.033(2) 0.055(2) 0.034(2) 0.0053(19) 0.0024(17) -0.0073(18)
C6 0.031(2) 0.054(2) 0.032(2) 0.0004(18) -0.0033(17) 0.0003(18)
C7 0.0302(19) 0.038(2) 0.026(2) -0.0056(16) -0.0044(16) -0.0030(15)
C8 0.040(2) 0.034(2) 0.020(2) 0.0024(15) 0.0015(15) -0.0032(16)
C9 0.038(2) 0.035(2) 0.0198(18) 0.0006(14) 0.0018(16) 0.0024(16)
C10 0.039(2) 0.035(2) 0.033(2) -0.0052(16) -0.0045(18) 0.0037(17)
C11 0.039(2) 0.039(2) 0.028(2) 0.0024(16) 0.0008(16) 0.0000(17)
C12 0.054(2) 0.034(2) 0.027(2) 0.0082(16) 0.0011(18) 0.0066(18)
C13 0.056(3) 0.039(2) 0.045(3) 0.0070(19) 0.007(2) 0.0104(19)
C14 0.058(3) 0.0269(19) 0.032(2) 0.0053(16) 0.0033(18) 0.0011(17)
C15 0.046(2) 0.033(2) 0.028(2) 0.0040(15) 0.0000(17) -0.0051(17)
C16 0.054(2) 0.041(2) 0.038(2) 0.0034(18) 0.000(2) -0.0141(18)
C17 0.0232(17) 0.038(2) 0.032(2) -0.0014(16) -0.0013(15) 0.0015(14)
C18 0.0211(17) 0.036(2) 0.032(2) -0.0019(16) -0.0011(15) 0.0037(14)
C19 0.035(2) 0.040(2) 0.031(2) -0.0046(17) -0.0059(16) 0.0030(16)
C20 0.0246(18) 0.037(2) 0.030(2) 0.0008(17) -0.0014(15) 0.0020(14)
C21 0.0218(18) 0.038(2) 0.040(2) -0.0021(18) -0.0016(15) 0.0010(15)
C22 0.034(2) 0.037(2) 0.055(3) 0.0005(18) -0.0002(19) 0.0001(16)
C23 0.033(2) 0.039(2) 0.041(3) -0.0104(17) 0.0001(16) 0.0008(16)
C24 0.0276(19) 0.043(2) 0.031(2) -0.0048(18) -0.0019(16) 0.0029(15)
C25 0.052(2) 0.052(2) 0.032(2) -0.0081(19) -0.0023(19) -0.002(2)
C1S 0.054(3) 0.084(3) 0.048(3) -0.013(2) 0.000(2) 0.003(2)
C2S 0.053(3) 0.074(6) 0.047(4) -0.005(4) -0.006(3) 0.000(3)
C3S 0.052(3) 0.079(4) 0.083(4) -0.003(3) -0.011(3) -0.005(2)
C2T 0.078(8) 0.054(13) 0.069(16) 0.012(11) -0.004(7) 0.003(7)

loop_
_atom_type_symbol
_atom_type_description
_atom_type_scat_dispersion_real
_atom_type_scat_dispersion_imag
_atom_type_scat_source
C C 0.0181 0.0091 'International Tables Vol C Tables 4.2.6.8 and 6.1.1.4'
H H 0.0000 0.0000 'International Tables Vol C Tables 4.2.6.8 and 6.1.1.4'
Co Co -2.3653 3.6143 'International Tables Vol C Tables 4.2.6.8 and 6.1.1.4'
N N 0.0311 0.0180 'International Tables Vol C Tables 4.2.6.8 and 6.1.1.4'

loop_
_geom_angle_atom_site_label_1
_geom_angle_atom_site_label_2
_geom_angle_atom_site_label_3
_geom_angle
_geom_angle_site_symmetry_1
_geom_angle_site_symmetry_3
C1 Co1 C1 112.51(12) 6_765 11_645
C1 Co1 C1 112.51(12) 10_565 .
C1 Co1 C1 103.6(2) 6_765 .
C1 Co1 C1 112.51(12) 6_765 10_565
C1 Co1 C1 103.5(2) 11_645 10_565
C1 Co1 C1 112.51(12) 11_645 .
C1 Co1 H 70(3) 6_765 .
C1 Co1 H 67(3) . .
C1 Co1 H 75(3) 10_565 .
C1 Co1 H 177(3) 11_645 .
C1 N1 C2 163.9(3) . .
N1 C1 Co1 176.1(3) . .
N1 C2 C3 119.3(3) . .
N1 C2 C7 118.1(3) . .
C3 C2 C7 122.6(3) . .
C2 C3 C8 123.5(3) . .
C4 C3 C2 116.9(3) . .
C4 C3 C8 119.6(3) . .
C3 C4 H4 119.1 . .
C5 C4 C3 121.7(4) . .
C5 C4 H4 119.1 . .
C4 C5 H5 120.0 . .
C4 C5 C6 120.0(3) . .
C6 C5 H5 120.0 . .
C5 C6 H6 119.3 . .
C5 C6 C7 121.4(3) . .
C7 C6 H6 119.3 . .
C2 C7 C17 122.6(3) . .
C6 C7 C2 117.2(3) . .
C6 C7 C17 119.9(3) . .
C9 C8 C3 121.3(3) . .
C9 C8 C15 118.9(3) . .
C15 C8 C3 119.8(3) . .
C8 C9 C10 123.5(3) . .
C11 C9 C8 119.2(3) . .
C11 C9 C10 117.3(3) . .
C9 C10 H10A 109.5 . .
C9 C10 H10B 109.5 . .
C9 C10 H10C 109.5 . .
H10A C10 H10B 109.5 . .
H10A C10 H10C 109.5 . .
H10B C10 H10C 109.5 . .
C9 C11 H11 118.6 . .
C12 C11 C9 122.8(4) . .
C12 C11 H11 118.6 . .
C11 C12 C13 121.1(4) . .
C11 C12 C14 117.3(3) . .
C14 C12 C13 121.5(3) . .
C12 C13 H13A 109.5 . .
C12 C13 H13B 109.5 . .
C12 C13 H13C 109.5 . .
H13A C13 H13B 109.5 . .
H13A C13 H13C 109.5 . .
H13B C13 H13C 109.5 . .
C12 C14 H14 118.7 . .
C15 C14 C12 122.5(3) . .
C15 C14 H14 118.7 . .
C8 C15 C16 122.7(3) . .
C14 C15 C8 119.3(3) . .
C14 C15 C16 118.0(3) . .
C15 C16 H16A 109.5 . .
C15 C16 H16B 109.5 . .
C15 C16 H16C 109.5 . .
H16A C16 H16B 109.5 . .
H16A C16 H16C 109.5 . .
H16B C16 H16C 109.5 . .
C18 C17 C7 122.6(3) . .
C24 C17 C7 117.9(3) . .
C24 C17 C18 119.5(3) . .
C17 C18 C19 121.9(3) . .
C20 C18 C17 119.0(3) . .
C20 C18 C19 119.1(3) . .
C18 C19 H19A 109.5 . .
C18 C19 H19B 109.5 . .
C18 C19 H19C 109.5 . .
H19A C19 H19B 109.5 . .
H19A C19 H19C 109.5 . .
H19B C19 H19C 109.5 . .
C18 C20 H20 118.8 . .
C18 C20 C21 122.3(3) . .
C21 C20 H20 118.8 . .
C20 C21 C22 121.3(4) . .
C23 C21 C20 117.5(3) . .
C23 C21 C22 121.2(3) . .
C21 C22 H22A 109.5 . .
C21 C22 H22B 109.5 . .
C21 C22 H22C 109.5 . .
H22A C22 H22B 109.5 . .
H22A C22 H22C 109.5 . .
H22B C22 H22C 109.5 . .
C21 C23 H23 118.9 . .
C21 C23 C24 122.3(3) . .
C24 C23 H23 118.9 . .
C17 C24 C25 121.5(3) . .
C23 C24 C17 119.4(3) . .
C23 C24 C25 119.1(3) . .
C24 C25 H25A 109.5 . .
C24 C25 H25B 109.5 . .
C24 C25 H25C 109.5 . .
H25A C25 H25B 109.5 . .
H25A C25 H25C 109.5 . .
H25B C25 H25C 109.5 . .
C1S C1S H1SA 108.9 12_464 .
C1S C1S H1SB 108.9 12_464 .
C1S C1S H1SC 108.2 12_464 .
C1S C1S H1SD 108.2 12_464 .
H1SA C1S H1SB 107.7 . .
H1SC C1S H1SD 107.3 . .
C2S C1S C1S 113.2(4) . 12_464
C2S C1S H1SA 108.9 . .
C2S C1S H1SB 108.9 . .
C2T C1S C1S 116.6(10) . 12_464
C2T C1S H1SC 108.2 . .
C2T C1S H1SD 108.2 . .
C1S C2S H2SA 108.9 . .
C1S C2S H2SB 108.9 . .
H2SA C2S H2SB 107.7 . .
C3S C2S C1S 113.4(6) . .
C3S C2S H2SA 108.9 . .
C3S C2S H2SB 108.9 . .
C2S C3S C3S 111.4(4) . 12_464
C2S C3S H3SB 109.3 . .
C2S C3S H3SA 109.3 . .
C3S C3S H3SB 109.3 12_464 .
C3S C3S H3SA 109.3 12_464 .
C3S C3S H3SD 107.8 12_464 .
C3S C3S H3SC 107.8 12_464 .
H3SB C3S H3SA 108.0 . .
H3SD C3S H3SC 107.2 . .
C2T C3S C3S 117.9(10) . 12_464
C2T C3S H3SD 107.8 . .
C2T C3S H3SC 107.8 . .
C1S C2T H2TA 107.8 . .
C1S C2T H2TB 107.8 . .
C3S C2T C1S 117.8(18) . .
C3S C2T H2TA 107.8 . .
C3S C2T H2TB 107.8 . .
H2TA C2T H2TB 107.2 . .

loop_
_geom_bond_atom_site_label_1
_geom_bond_atom_site_label_2
_geom_bond_distance
_geom_bond_site_symmetry_2
Co1 C1 1.798(4) 6_765
Co1 C1 1.798(4) 10_565
Co1 C1 1.798(4) 11_645
Co1 C1 1.798(4) .
Co1 H 1.53(3) .
N1 C1 1.187(5) .
N1 C2 1.391(5) .
C2 C3 1.404(5) .
C2 C7 1.408(5) .
C3 C4 1.400(5) .
C3 C8 1.498(5) .
C4 H4 0.9500 .
C4 C5 1.377(5) .
C5 H5 0.9500 .
C5 C6 1.381(5) .
C6 H6 0.9500 .
C6 C7 1.397(5) .
C7 C17 1.492(5) .
C8 C9 1.404(5) .
C8 C15 1.415(5) .
C9 C10 1.509(5) .
C9 C11 1.391(5) .
C10 H10A 0.9800 .
C10 H10B 0.9800 .
C10 H10C 0.9800 .
C11 H11 0.9500 .
C11 C12 1.381(6) .
C12 C13 1.508(5) .
C12 C14 1.387(6) .
C13 H13A 0.9800 .
C13 H13B 0.9800 .
C13 H13C 0.9800 .
C14 H14 0.9500 .
C14 C15 1.386(6) .
C15 C16 1.512(5) .
C16 H16A 0.9800 .
C16 H16B 0.9800 .
C16 H16C 0.9800 .
C17 C18 1.410(5) .
C17 C24 1.400(5) .
C18 C19 1.511(5) .
C18 C20 1.382(5) .
C19 H19A 0.9800 .
C19 H19B 0.9800 .
C19 H19C 0.9800 .
C20 H20 0.9500 .
C20 C21 1.395(5) .
C21 C22 1.503(5) .
C21 C23 1.384(5) .
C22 H22A 0.9800 .
C22 H22B 0.9800 .
C22 H22C 0.9800 .
C23 H23 0.9500 .
C23 C24 1.386(5) .
C24 C25 1.517(6) .
C25 H25A 0.9800 .
C25 H25B 0.9800 .
C25 H25C 0.9800 .
C1S C1S 1.505(9) 12_464
C1S H1SA 0.9900 .
C1S H1SB 0.9900 .
C1S H1SC 0.9900 .
C1S H1SD 0.9900 .
C1S C2S 1.486(8) .
C1S C2T 1.48(2) .
C2S H2SA 0.9900 .
C2S H2SB 0.9900 .
C2S C3S 1.482(9) .
C3S C3S 1.539(10) 12_464
C3S H3SB 0.9900 .
C3S H3SA 0.9900 .
C3S H3SD 0.9900 .
C3S H3SC 0.9900 .
C3S C2T 1.41(2) .
C2T H2TA 0.9900 .
C2T H2TB 0.9900 .
